data_4300058
loop_
_publ_author_name
'B. Sch\"upp'
'P. Heines'
'A. Savin'
'H.-L. Keller'

_publ_section_title
;
Crystal Structures and Pressure-Induced Redox Reaction of Cs2PdI4.I2 to
Cs2PdI6
;
_journal_name_full 'Inorganic Chemistry'
_journal_page_first 732
_journal_page_last 735
_journal_paper_doi 10.1021/ic990670+
_journal_volume 39
_journal_year 2000
_chemical_formula_structural Cs2PdI4*I2
_chemical_formula_sum 'Cs2 I6 Pd'
_chemical_formula_weight 1133.62
_chemical_name_common 'Cesium tetraiodopalladate diiodine'
_space_group_IT_number 139
_space_group_name_Hall '-I 4 2'
_space_group_name_H-M_alt 'I 4/m m m'
_symmetry_cell_setting tetragonal
_symmetry_space_group_name_Hall '-I 4 2'
_symmetry_space_group_name_H-M 'I 4/m m m'
_cell_angle_alpha 90.00
_cell_angle_beta 90.00
_cell_angle_gamma 90.00
_cell_formula_units_Z 2
_cell_length_a 8.987(1)
_cell_length_b 8.987(1)
_cell_length_c 9.240(1)
_cell_measurement_temperature 293(2)
_cell_volume 746.3(2)
_diffrn_ambient_temperature 293(2)
_exptl_crystal_density_diffrn 5.045
_exptl_crystal_density_meas 5.105(8)
_refine_ls_R_factor_obs 0.0248
_refine_ls_wR_factor_obs 0.0614
_cod_database_code 4300058

loop_
_symmetry_equiv_pos_as_xyz
'x, y, z'
'-x, -y, z'
'-y, x, z'
'y, -x, z'
'-x, y, -z'
'x, -y, -z'
'y, x, -z'
'-y, -x, -z'
'x+1/2, y+1/2, z+1/2'
'-x+1/2, -y+1/2, z+1/2'
'-y+1/2, x+1/2, z+1/2'
'y+1/2, -x+1/2, z+1/2'
'-x+1/2, y+1/2, -z+1/2'
'x+1/2, -y+1/2, -z+1/2'
'y+1/2, x+1/2, -z+1/2'
'-y+1/2, -x+1/2, -z+1/2'
'-x, -y, -z'
'x, y, -z'
'y, -x, -z'
'-y, x, -z'
'x, -y, z'
'-x, y, z'
'-y, -x, z'
'y, x, z'
'-x+1/2, -y+1/2, -z+1/2'
'x+1/2, y+1/2, -z+1/2'
'y+1/2, -x+1/2, -z+1/2'
'-y+1/2, x+1/2, -z+1/2'
'x+1/2, -y+1/2, z+1/2'
'-x+1/2, y+1/2, z+1/2'
'-y+1/2, -x+1/2, z+1/2'
'y+1/2, x+1/2, z+1/2'

loop_
_atom_site_aniso_label
_atom_site_aniso_U_11
_atom_site_aniso_U_22
_atom_site_aniso_U_33
_atom_site_aniso_U_23
_atom_site_aniso_U_13
_atom_site_aniso_U_12
Pd1 0.0302(5) 0.0302(5) 0.0332(7) 0.000 0.000 0.000
Cs1 0.0591(5) 0.0591(5) 0.0393(6) 0.000 0.000 0.000
I1 0.0362(4) 0.0362(4) 0.0516(6) 0.000 0.000 -0.0049(2)
I2 0.0504(5) 0.0504(5) 0.0351(6) 0.000 0.000 0.000

loop_
_atom_site_label
_atom_site_type_symbol
_atom_site_fract_x
_atom_site_fract_y
_atom_site_fract_z
_atom_site_U_iso_or_equiv
_atom_site_thermal_displace_type
_atom_site_occupancy
_atom_site_calc_flag
_atom_site_refinement_flags
_atom_site_disorder_group
Pd1 Pd 0.0000 0.0000 0.0000 0.0312(4) Uani 1 d S .
Cs1 Cs 0.0000 0.5000 0.2500 0.0525(4) Uani 1 d S .
I1 I 0.79379(5) 0.79379(5) 0.0000 0.0413(4) Uani 1 d S .
I2 I 0.0000 0.0000 0.65006(10) 0.0453(4) Uani 1 d S .

loop_
_geom_bond_atom_site_label_1
_geom_bond_atom_site_label_2
_geom_bond_distance
_geom_bond_site_symmetry_2
_geom_bond_publ_flag
Pd1 I1 2.6208(6) 17_665 ?
Pd1 I1 2.6208(6) 1_445 ?
Pd1 I1 2.6208(6) 19_465 ?
Pd1 I1 2.6208(6) 3_645 ?
Cs1 I1 3.9676(4) 27_465 ?
Cs1 I1 3.9676(4) 19_465 ?
Cs1 I1 3.9676(4) 11_545 ?
Cs1 I1 3.9676(4) 3_655 ?
Cs1 I1 3.9676(4) 9_445 ?
Cs1 I1 3.9676(4) 17_665 ?
Cs1 I1 3.9676(4) 1_455 ?
Cs1 I1 3.9676(4) 25_565 ?
Cs1 Cs1 4.6200(10) 17_565 ?
Cs1 Cs1 4.6200(10) 17_566 ?
I1 Pd1 2.6208(6) 1_665 ?
I1 Cs1 3.9676(4) 17_665 ?
I1 Cs1 3.9676(4) 9_554 ?
I1 Cs1 3.9676(4) 25_565 ?
I1 Cs1 3.9676(4) 1_655 ?
I2 I2 2.773(2) 17_556 ?
